data_1562576
loop_
_publ_author_name
'Liu, Samuel'
'Blanchard, Peter E.R.'
'Avdeev, Maxim'
'Kennedy, Brendan J.'
'Ling, Chris D.'

_publ_section_title
;
 Designing new n=2 Sillen--Aurivillius phases by lattice-matched
 substitutions in the halide and [Bi2O2]2+ layers
;
_journal_name_full 'Journal of Solid State Chemistry'
_journal_page_first 165
_journal_page_last 170
_journal_paper_doi 10.1016/j.jssc.2013.07.004
_journal_volume 205
_journal_year 2013
_chemical_formula_sum 'Bi3 Br Nb2 O11 Sr2'
_chemical_formula_weight 1243.89
_space_group_IT_number 123
_space_group_name_Hall '-P 4 2'
_space_group_name_H-M_alt 'P 4/m m m'
_symmetry_cell_setting tetragonal
_symmetry_space_group_name_H-M 'P 4/m m m'
_cell_angle_alpha 90.0
_cell_angle_beta 90.0
_cell_angle_gamma 90.0
_cell_formula_units_Z 1
_cell_length_a 3.92306(7)
_cell_length_b 3.92306
_cell_length_c 18.6066(6)
_cell_volume 286.363(11)
_computing_structure_refinement GSAS
_diffrn_radiation_probe neutron
_diffrn_radiation_wavelength 2.4395
_exptl_absorpt_correction_T_max 0.06418
_exptl_absorpt_correction_T_min 0.00334
_exptl_absorpt_process_details
;   GSAS Absorption/surface roughness correction: function number 0
 Debye-Scherrer absorption correction
Term (= MU.r/wave) =      2.0000    
Correction is not refined.
;
_pd_calc_method 'Rietveld Refinement'
_pd_meas_2theta_range_inc 0.05
_pd_meas_2theta_range_max 163.95
_pd_meas_2theta_range_min 2.75
_pd_meas_number_of_points 3225
_pd_proc_2theta_range_inc 0.05
_pd_proc_2theta_range_max 163.6741
_pd_proc_2theta_range_min 2.4741
_pd_proc_info_datetime 2013-06-03T12:11:39
_pd_proc_ls_background_function
;   GSAS Background function number 1 with 10 terms.
 Shifted Chebyshev function of 1st kind
      1:    450.410     2:    86.2552     3:    24.0147     4:   -8.44090    
      5:    22.9623     6:    1.40729     7:    3.88320     8:    6.64076    
      9:    8.52413    10:    4.06065    
;
_pd_proc_ls_prof_R_factor 0.0557
_pd_proc_ls_prof_wR_expected 0.0370
_pd_proc_ls_prof_wR_factor 0.0759
_pd_proc_number_of_points 3225
_refine_ls_goodness_of_fit_all 2.07
_refine_ls_matrix_type full
_refine_ls_number_parameters 56
_refine_ls_number_restraints 0
_refine_ls_R_Fsqd_factor 0.06345
_refine_ls_shift/su_max 0.04
_refine_ls_shift/su_mean 0.01
_reflns_d_resolution_high 1.251
_reflns_d_resolution_low 12.553
_reflns_limit_h_max 4
_reflns_limit_h_min 0
_reflns_limit_k_max 4
_reflns_limit_k_min 0
_reflns_limit_l_max 20
_reflns_limit_l_min 0
_reflns_number_total 205
_cod_data_source_file JSSC-2013-205-165.cif
_cod_data_source_block SRBR300K
_cod_depositor_comments
;
The following automatic conversions were performed:

data item '_geom_angle_publ_flag' value 'N' was changed to 'n' in
accordance with the built-in table derived from the CIF Core
dictionary named 'cif_core.dic' version 2.4.5 last updated on
2014-11-21 (539 times).

data item '_geom_bond_publ_flag' value 'N' was changed to 'n' in
accordance with the built-in table derived from the CIF Core
dictionary named 'cif_core.dic' version 2.4.5 last updated on
2014-11-21 (180 times).

Automatic conversion script
Id: cif_fix_values 8369 2020-08-20 11:38:08Z andrius 
;
_cod_original_cell_volume 286.364(16)
_cod_original_formula_sum 'Bi3.00 Br Nb2 O11 Sr2.00'
_cod_database_code 1562576
_gsas_exptl_extinct_corr_t_min 1.00000
_gsas_exptl_extinct_corr_t_max 1.00000

loop_
_symmetry_equiv_pos_site_id
_symmetry_equiv_pos_as_xyz
1 +x,+y,+z
2 -y,+x,+z
3 -x,-y,+z
4 +y,-x,+z
5 -x,+y,+z
6 -y,-x,+z
7 +x,-y,+z
8 +y,+x,+z
-1 -x,-y,-z
-2 +y,-x,-z
-3 +x,+y,-z
-4 -y,+x,-z
-5 +x,-y,-z
-6 +y,+x,-z
-7 -x,+y,-z
-8 -y,-x,-z

loop_
_atom_site_aniso_label
_atom_site_aniso_U_11
_atom_site_aniso_U_12
_atom_site_aniso_U_13
_atom_site_aniso_U_22
_atom_site_aniso_U_23
_atom_site_aniso_U_33
Bi1 0.121(4) 0.0 0.0 0.121(4) 0.0 0.123(6)
Bi2 0.1009(31) 0.0 0.0 0.1009(31) 0.0 0.133(5)
Sr1 0.1009(31) 0.0 0.0 0.1009(31) 0.0 0.133(5)
Bi3 0.0701(20) 0.0 0.0 0.0701(20) 0.0 0.0780(31)
Sr2 0.0701(20) 0.0 0.0 0.0701(20) 0.0 0.0780(31)
Nb1 0.0593(21) 0.0 0.0 0.0593(21) 0.0 0.075(4)
Br1 0.062(5) 0.0 0.0 0.062(5) 0.0 0.136(8)
O1 0.121(6) 0.0 0.0 0.121(6) 0.0 0.116(9)
O2 0.107(4) 0.0 0.0 0.146(4) 0.0 0.109(4)
O3 0.099(4) 0.0 0.0 0.099(4) 0.0 0.072(5)
O4 0.066(4) 0.0 0.0 0.094(4) 0.0 0.0765(33)

loop_
_atom_site_type_symbol
_atom_site_label
_atom_site_fract_x
_atom_site_fract_y
_atom_site_fract_z
_atom_site_occupancy
_atom_site_thermal_displace_type
_atom_site_U_iso_or_equiv
_atom_site_symmetry_multiplicity
Bi Bi1 0.0 0.0 0.0 1.0 Uani 0.12145 1
Bi Bi2 0.0 0.0 0.25822(33) 0.5 Uani 0.11168 2
Sr Sr1 0.0 0.0 0.25822(33) 0.5 Uani 0.11168 2
Bi Bi3 0.5 0.5 0.38873(25) 0.5 Uani 0.07275 2
Sr Sr2 0.5 0.5 0.38873(25) 0.5 Uani 0.07275 2
Nb Nb1 0.5 0.5 0.11359(28) 1.0 Uani 0.06454 2
Br Br1 0.0 0.0 0.5 1.0 Uani 0.0864 1
O- O1 0.5 0.5 0.0 1.0 Uani 0.11918 1
O- O2 0.0 0.5 0.1064(4) 1.0 Uani 0.12045 4
O- O3 0.5 0.5 0.21358(31) 1.0 Uani 0.09005 2
O- O4 0.0 0.5 0.33072(22) 1.0 Uani 0.07883 4

loop_
_atom_type_symbol
_atom_type_scat_length_neutron
_atom_type_scat_source
Bi+3 0.8532 International_Tables_Vol_C
Sr+2 0.7020 International_Tables_Vol_C
Nb+5 0.7054 International_Tables_Vol_C
Br-1 0.6795 International_Tables_Vol_C
O-2 0.5803 International_Tables_Vol_C

loop_
_geom_angle_atom_site_label_1
_geom_angle_atom_site_label_2
_geom_angle_atom_site_label_3
_geom_angle
_geom_angle_site_symmetry_1
_geom_angle_site_symmetry_2
_geom_angle_site_symmetry_3
_geom_angle_publ_flag
Sr2 Bi2 Sr2 64.29(10) 1_445 . 1_455 n
Sr2 Bi2 Sr2 64.29(10) 1_445 . 1_545 n
Sr2 Bi2 Sr2 97.60(19) 1_445 . 1_555 n
Sr2 Bi2 O4 35.74(7) 1_445 . 1_545 n
Sr2 Bi2 O4 93.73(20) 1_445 . 1_555 n
Sr2 Bi2 O4 35.74(7) 1_445 . 2_555 n
Sr2 Bi2 O4 93.73(20) 1_445 . 2_655 n
Sr2 Bi2 Sr2 97.60(19) 1_455 . 1_545 n
Sr2 Bi2 Sr2 64.29(10) 1_455 . 1_555 n
Sr2 Bi2 O4 93.73(20) 1_455 . 1_545 n
Sr2 Bi2 O4 35.74(7) 1_455 . 1_555 n
Sr2 Bi2 O4 35.74(7) 1_455 . 2_555 n
Sr2 Bi2 O4 93.73(20) 1_455 . 2_655 n
Sr2 Bi2 Sr2 64.29(10) 1_545 . 1_555 n
Sr2 Bi2 O4 35.74(7) 1_545 . 1_545 n
Sr2 Bi2 O4 93.73(20) 1_545 . 1_555 n
Sr2 Bi2 O4 93.73(20) 1_545 . 2_555 n
Sr2 Bi2 O4 35.74(7) 1_545 . 2_655 n
Sr2 Bi2 O4 93.73(20) 1_555 . 1_545 n
Sr2 Bi2 O4 35.74(7) 1_555 . 1_555 n
Sr2 Bi2 O4 93.73(20) 1_555 . 2_555 n
Sr2 Bi2 O4 35.74(7) 1_555 . 2_655 n
O4 Bi2 O4 110.96(32) 1_545 . 1_555 n
O4 Bi2 O4 71.27(16) 1_545 . 2_555 n
O4 Bi2 O4 71.27(16) 1_545 . 2_655 n
O4 Bi2 O4 71.27(16) 1_555 . 2_555 n
O4 Bi2 O4 71.27(16) 1_555 . 2_655 n
O4 Bi2 O4 110.96(32) 2_555 . 2_655 n
Sr1 Sr1 Sr1 90.0 1_455 . 1_545 n
Sr1 Sr1 Sr1 90.0 1_455 . 1_565 n
Sr1 Sr1 Sr1 180.0 1_455 . 1_655 n
Sr1 Sr1 Bi3 57.86(5) 1_455 . 1_445 n
Sr1 Sr1 Bi3 57.86(5) 1_455 . 1_455 n
Sr1 Sr1 Bi3 122.14(5) 1_455 . 1_545 n
Sr1 Sr1 Bi3 122.14(5) 1_455 . 1_555 n
Sr1 Sr1 Sr2 57.86(5) 1_455 . 1_445 n
Sr1 Sr1 Sr2 57.86(5) 1_455 . 1_455 n
Sr1 Sr1 Sr2 122.14(5) 1_455 . 1_545 n
Sr1 Sr1 Sr2 122.14(5) 1_455 . 1_555 n
Sr1 Sr1 O3 47.36(5) 1_455 . 1_445 n
Sr1 Sr1 O3 47.36(5) 1_455 . 1_455 n
Sr1 Sr1 O3 132.64(5) 1_455 . 1_545 n
Sr1 Sr1 O3 132.64(5) 1_455 . 1_555 n
Sr1 Sr1 O4 90.0 1_455 . 1_545 n
Sr1 Sr1 O4 90.0 1_455 . 1_555 n
Sr1 Sr1 O4 34.52(16) 1_455 . 2_555 n
Sr1 Sr1 O4 145.48(16) 1_455 . 2_655 n
Sr1 Sr1 Sr1 180.0 1_545 . 1_565 n
Sr1 Sr1 Sr1 90.0 1_545 . 1_655 n
Sr1 Sr1 Bi3 57.86(5) 1_545 . 1_445 n
Sr1 Sr1 Bi3 122.14(5) 1_545 . 1_455 n
Sr1 Sr1 Bi3 57.86(5) 1_545 . 1_545 n
Sr1 Sr1 Bi3 122.14(5) 1_545 . 1_555 n
Sr1 Sr1 Sr2 57.86(5) 1_545 . 1_445 n
Sr1 Sr1 Sr2 122.14(5) 1_545 . 1_455 n
Sr1 Sr1 Sr2 57.86(5) 1_545 . 1_545 n
Sr1 Sr1 Sr2 122.14(5) 1_545 . 1_555 n
Sr1 Sr1 O3 47.36(5) 1_545 . 1_445 n
Sr1 Sr1 O3 132.64(5) 1_545 . 1_455 n
Sr1 Sr1 O3 47.36(5) 1_545 . 1_545 n
Sr1 Sr1 O3 132.64(5) 1_545 . 1_555 n
Sr1 Sr1 O4 34.52(16) 1_545 . 1_545 n
Sr1 Sr1 O4 145.48(16) 1_545 . 1_555 n
Sr1 Sr1 O4 90.0 1_545 . 2_555 n
Sr1 Sr1 O4 90.0 1_545 . 2_655 n
Sr1 Sr1 Sr1 90.0 1_565 . 1_655 n
Sr1 Sr1 Bi3 122.14(5) 1_565 . 1_445 n
Sr1 Sr1 Bi3 57.86(5) 1_565 . 1_455 n
Sr1 Sr1 Bi3 122.14(5) 1_565 . 1_545 n
Sr1 Sr1 Bi3 57.86(5) 1_565 . 1_555 n
Sr1 Sr1 Sr2 122.14(5) 1_565 . 1_445 n
Sr1 Sr1 Sr2 57.86(5) 1_565 . 1_455 n
Sr1 Sr1 Sr2 122.14(5) 1_565 . 1_545 n
Sr1 Sr1 Sr2 57.86(5) 1_565 . 1_555 n
Sr1 Sr1 O3 132.64(5) 1_565 . 1_445 n
Sr1 Sr1 O3 47.36(5) 1_565 . 1_455 n
Sr1 Sr1 O3 132.64(5) 1_565 . 1_545 n
Sr1 Sr1 O3 47.36(5) 1_565 . 1_555 n
Sr1 Sr1 O4 145.48(16) 1_565 . 1_545 n
Sr1 Sr1 O4 34.52(16) 1_565 . 1_555 n
Sr1 Sr1 O4 90.0 1_565 . 2_555 n
Sr1 Sr1 O4 90.0 1_565 . 2_655 n
Sr1 Sr1 Bi3 122.14(5) 1_655 . 1_445 n
Sr1 Sr1 Bi3 122.14(5) 1_655 . 1_455 n
Sr1 Sr1 Bi3 57.86(5) 1_655 . 1_545 n
Sr1 Sr1 Bi3 57.86(5) 1_655 . 1_555 n
Sr1 Sr1 Sr2 122.14(5) 1_655 . 1_445 n
Sr1 Sr1 Sr2 122.14(5) 1_655 . 1_455 n
Sr1 Sr1 Sr2 57.86(5) 1_655 . 1_545 n
Sr1 Sr1 Sr2 57.86(5) 1_655 . 1_555 n
Sr1 Sr1 O3 132.64(5) 1_655 . 1_445 n
Sr1 Sr1 O3 132.64(5) 1_655 . 1_455 n
Sr1 Sr1 O3 47.36(5) 1_655 . 1_545 n
Sr1 Sr1 O3 47.36(5) 1_655 . 1_555 n
Sr1 Sr1 O4 90.0 1_655 . 1_545 n
Sr1 Sr1 O4 90.0 1_655 . 1_555 n
Sr1 Sr1 O4 145.48(16) 1_655 . 2_555 n
Sr1 Sr1 O4 34.52(16) 1_655 . 2_655 n
Bi3 Sr1 Bi3 64.29(10) 1_445 . 1_455 n
Bi3 Sr1 Bi3 64.29(10) 1_445 . 1_545 n
Bi3 Sr1 Bi3 97.60(19) 1_445 . 1_555 n
Bi3 Sr1 Sr2 0.0 1_445 . 1_445 n
Bi3 Sr1 Sr2 64.29(10) 1_445 . 1_455 n
Bi3 Sr1 Sr2 64.29(10) 1_445 . 1_545 n
Bi3 Sr1 Sr2 97.60(19) 1_445 . 1_555 n
Bi3 Sr1 O3 57.87(12) 1_445 . 1_445 n
Bi3 Sr1 O3 100.89(9) 1_445 . 1_455 n
Bi3 Sr1 O3 100.89(9) 1_445 . 1_545 n
Bi3 Sr1 O3 155.47(24) 1_445 . 1_555 n
Bi3 Sr1 O4 35.74(7) 1_445 . 1_545 n
Bi3 Sr1 O4 93.73(20) 1_445 . 1_555 n
Bi3 Sr1 O4 35.74(7) 1_445 . 2_555 n
Bi3 Sr1 O4 93.73(20) 1_445 . 2_655 n
Bi3 Sr1 Bi3 97.60(19) 1_455 . 1_545 n
Bi3 Sr1 Bi3 64.29(10) 1_455 . 1_555 n
Bi3 Sr1 Sr2 64.29(10) 1_455 . 1_445 n
Bi3 Sr1 Sr2 0.0 1_455 . 1_455 n
Bi3 Sr1 Sr2 97.60(19) 1_455 . 1_545 n
Bi3 Sr1 Sr2 64.29(10) 1_455 . 1_555 n
Bi3 Sr1 O3 100.89(9) 1_455 . 1_445 n
Bi3 Sr1 O3 57.87(12) 1_455 . 1_455 n
Bi3 Sr1 O3 155.47(24) 1_455 . 1_545 n
Bi3 Sr1 O3 100.89(9) 1_455 . 1_555 n
Bi3 Sr1 O4 93.73(20) 1_455 . 1_545 n
Bi3 Sr1 O4 35.74(7) 1_455 . 1_555 n
Bi3 Sr1 O4 35.74(7) 1_455 . 2_555 n
Bi3 Sr1 O4 93.73(20) 1_455 . 2_655 n
Bi3 Sr1 Bi3 64.29(10) 1_545 . 1_555 n
Bi3 Sr1 Sr2 64.29(10) 1_545 . 1_445 n
Bi3 Sr1 Sr2 97.60(19) 1_545 . 1_455 n
Bi3 Sr1 Sr2 0.0 1_545 . 1_545 n
Bi3 Sr1 Sr2 64.29(10) 1_545 . 1_555 n
Bi3 Sr1 O3 100.89(9) 1_545 . 1_445 n
Bi3 Sr1 O3 155.47(24) 1_545 . 1_455 n
Bi3 Sr1 O3 57.87(12) 1_545 . 1_545 n
Bi3 Sr1 O3 100.89(9) 1_545 . 1_555 n
Bi3 Sr1 O4 35.74(7) 1_545 . 1_545 n
Bi3 Sr1 O4 93.73(20) 1_545 . 1_555 n
Bi3 Sr1 O4 93.73(20) 1_545 . 2_555 n
Bi3 Sr1 O4 35.74(7) 1_545 . 2_655 n
Bi3 Sr1 Sr2 97.60(19) 1_555 . 1_445 n
Bi3 Sr1 Sr2 64.29(10) 1_555 . 1_455 n
Bi3 Sr1 Sr2 64.29(10) 1_555 . 1_545 n
Bi3 Sr1 Sr2 0.0 1_555 . 1_555 n
Bi3 Sr1 O3 155.47(24) 1_555 . 1_445 n
Bi3 Sr1 O3 100.89(9) 1_555 . 1_455 n
Bi3 Sr1 O3 100.89(9) 1_555 . 1_545 n
Bi3 Sr1 O3 57.87(12) 1_555 . 1_555 n
Bi3 Sr1 O4 93.73(20) 1_555 . 1_545 n
Bi3 Sr1 O4 35.74(7) 1_555 . 1_555 n
Bi3 Sr1 O4 93.73(20) 1_555 . 2_555 n
Bi3 Sr1 O4 35.74(7) 1_555 . 2_655 n
Sr2 Sr1 Sr2 64.29(10) 1_445 . 1_455 n
Sr2 Sr1 Sr2 64.29(10) 1_445 . 1_545 n
Sr2 Sr1 Sr2 97.60(19) 1_445 . 1_555 n
Sr2 Sr1 O3 57.87(12) 1_445 . 1_445 n
Sr2 Sr1 O3 100.89(9) 1_445 . 1_455 n
Sr2 Sr1 O3 100.89(9) 1_445 . 1_545 n
Sr2 Sr1 O3 155.47(24) 1_445 . 1_555 n
Sr2 Sr1 O4 35.74(7) 1_445 . 1_545 n
Sr2 Sr1 O4 93.73(20) 1_445 . 1_555 n
Sr2 Sr1 O4 35.74(7) 1_445 . 2_555 n
Sr2 Sr1 O4 93.73(20) 1_445 . 2_655 n
Sr2 Sr1 Sr2 97.60(19) 1_455 . 1_545 n
Sr2 Sr1 Sr2 64.29(10) 1_455 . 1_555 n
Sr2 Sr1 O3 100.89(9) 1_455 . 1_445 n
Sr2 Sr1 O3 57.87(12) 1_455 . 1_455 n
Sr2 Sr1 O3 155.47(24) 1_455 . 1_545 n
Sr2 Sr1 O3 100.89(9) 1_455 . 1_555 n
Sr2 Sr1 O4 93.73(20) 1_455 . 1_545 n
Sr2 Sr1 O4 35.74(7) 1_455 . 1_555 n
Sr2 Sr1 O4 35.74(7) 1_455 . 2_555 n
Sr2 Sr1 O4 93.73(20) 1_455 . 2_655 n
Sr2 Sr1 Sr2 64.29(10) 1_545 . 1_555 n
Sr2 Sr1 O3 100.89(9) 1_545 . 1_445 n
Sr2 Sr1 O3 155.47(24) 1_545 . 1_455 n
Sr2 Sr1 O3 57.87(12) 1_545 . 1_545 n
Sr2 Sr1 O3 100.89(9) 1_545 . 1_555 n
Sr2 Sr1 O4 35.74(7) 1_545 . 1_545 n
Sr2 Sr1 O4 93.73(20) 1_545 . 1_555 n
Sr2 Sr1 O4 93.73(20) 1_545 . 2_555 n
Sr2 Sr1 O4 35.74(7) 1_545 . 2_655 n
Sr2 Sr1 O3 155.47(24) 1_555 . 1_445 n
Sr2 Sr1 O3 100.89(9) 1_555 . 1_455 n
Sr2 Sr1 O3 100.89(9) 1_555 . 1_545 n
Sr2 Sr1 O3 57.87(12) 1_555 . 1_555 n
Sr2 Sr1 O4 93.73(20) 1_555 . 1_545 n
Sr2 Sr1 O4 35.74(7) 1_555 . 1_555 n
Sr2 Sr1 O4 93.73(20) 1_555 . 2_555 n
Sr2 Sr1 O4 35.74(7) 1_555 . 2_655 n
O3 Sr1 O3 85.28(9) 1_445 . 1_455 n
O3 Sr1 O3 85.28(9) 1_445 . 1_545 n
O3 Sr1 O3 146.67(33) 1_445 . 1_555 n
O3 Sr1 O4 66.70(10) 1_445 . 1_545 n
O3 Sr1 O4 136.11(11) 1_445 . 1_555 n
O3 Sr1 O4 66.70(10) 1_445 . 2_555 n
O3 Sr1 O4 136.11(11) 1_445 . 2_655 n
O3 Sr1 O3 146.67(33) 1_455 . 1_545 n
O3 Sr1 O3 85.28(9) 1_455 . 1_555 n
O3 Sr1 O4 136.11(11) 1_455 . 1_545 n
O3 Sr1 O4 66.70(10) 1_455 . 1_555 n
O3 Sr1 O4 66.70(10) 1_455 . 2_555 n
O3 Sr1 O4 136.11(11) 1_455 . 2_655 n
O3 Sr1 O3 85.28(9) 1_545 . 1_555 n
O3 Sr1 O4 66.70(10) 1_545 . 1_545 n
O3 Sr1 O4 136.11(11) 1_545 . 1_555 n
O3 Sr1 O4 136.11(11) 1_545 . 2_555 n
O3 Sr1 O4 66.70(10) 1_545 . 2_655 n
O3 Sr1 O4 136.11(11) 1_555 . 1_545 n
O3 Sr1 O4 66.70(10) 1_555 . 1_555 n
O3 Sr1 O4 136.11(11) 1_555 . 2_555 n
O3 Sr1 O4 66.70(10) 1_555 . 2_655 n
O4 Sr1 O4 110.96(32) 1_545 . 1_555 n
O4 Sr1 O4 71.27(16) 1_545 . 2_555 n
O4 Sr1 O4 71.27(16) 1_545 . 2_655 n
O4 Sr1 O4 71.27(16) 1_555 . 2_555 n
O4 Sr1 O4 71.27(16) 1_555 . 2_655 n
O4 Sr1 O4 110.96(32) 2_555 . 2_655 n
Sr1 Bi3 Sr1 64.29(10) 1_555 . 1_565 n
Sr1 Bi3 Sr1 64.29(10) 1_555 . 1_655 n
Sr1 Bi3 Sr1 97.60(19) 1_555 . 1_665 n
Sr1 Bi3 O4 38.40(7) 1_555 . 1_555 n
Sr1 Bi3 O4 98.55(15) 1_555 . 1_655 n
Sr1 Bi3 O4 38.40(7) 1_555 . 2_655 n
Sr1 Bi3 O4 98.55(15) 1_555 . 2_665 n
Sr1 Bi3 Sr1 97.60(19) 1_565 . 1_655 n
Sr1 Bi3 Sr1 64.29(10) 1_565 . 1_665 n
Sr1 Bi3 O4 38.40(7) 1_565 . 1_555 n
Sr1 Bi3 O4 98.55(15) 1_565 . 1_655 n
Sr1 Bi3 O4 98.55(15) 1_565 . 2_655 n
Sr1 Bi3 O4 38.40(7) 1_565 . 2_665 n
Sr1 Bi3 Sr1 64.29(10) 1_655 . 1_665 n
Sr1 Bi3 O4 98.55(15) 1_655 . 1_555 n
Sr1 Bi3 O4 38.40(7) 1_655 . 1_655 n
Sr1 Bi3 O4 38.40(7) 1_655 . 2_655 n
Sr1 Bi3 O4 98.55(15) 1_655 . 2_665 n
Sr1 Bi3 O4 98.55(15) 1_665 . 1_555 n
Sr1 Bi3 O4 38.40(7) 1_665 . 1_655 n
Sr1 Bi3 O4 98.55(15) 1_665 . 2_655 n
Sr1 Bi3 O4 38.40(7) 1_665 . 2_665 n
O4 Bi3 O4 122.36(26) 1_555 . 1_655 n
O4 Bi3 O4 76.56(11) 1_555 . 2_655 n
O4 Bi3 O4 76.56(11) 1_555 . 2_665 n
O4 Bi3 O4 76.56(11) 1_655 . 2_655 n
O4 Bi3 O4 76.56(11) 1_655 . 2_665 n
O4 Bi3 O4 122.36(26) 2_655 . 2_665 n
Bi2 Sr2 Bi2 64.29(10) 1_555 . 1_565 n
Bi2 Sr2 Bi2 64.29(10) 1_555 . 1_655 n
Bi2 Sr2 Bi2 97.60(19) 1_555 . 1_665 n
Bi2 Sr2 Sr1 0.0 1_555 . 1_555 n
Bi2 Sr2 Sr1 64.29(10) 1_555 . 1_565 n
Bi2 Sr2 Sr1 64.29(10) 1_555 . 1_655 n
Bi2 Sr2 Sr1 97.60(19) 1_555 . 1_665 n
Bi2 Sr2 Sr2 57.86(5) 1_555 . 1_455 n
Bi2 Sr2 Sr2 57.86(5) 1_555 . 1_545 n
Bi2 Sr2 Sr2 122.14(5) 1_555 . 1_565 n
Bi2 Sr2 Sr2 122.14(5) 1_555 . 1_655 n
Bi2 Sr2 Sr2 131.20(9) 1_555 . -1_666 n
Bi2 Sr2 Br1 77.93(7) 1_555 . 1_555 n
Bi2 Sr2 Br1 113.20(4) 1_555 . 1_565 n
Bi2 Sr2 Br1 113.20(4) 1_555 . 1_655 n
Bi2 Sr2 Br1 175.54(14) 1_555 . 1_665 n
Bi2 Sr2 O4 38.40(7) 1_555 . 1_555 n
Bi2 Sr2 O4 98.55(15) 1_555 . 1_655 n
Bi2 Sr2 O4 38.40(7) 1_555 . 2_655 n
Bi2 Sr2 O4 98.55(15) 1_555 . 2_665 n
Bi2 Sr2 Bi2 97.60(19) 1_565 . 1_655 n
Bi2 Sr2 Bi2 64.29(10) 1_565 . 1_665 n
Bi2 Sr2 Sr1 64.29(10) 1_565 . 1_555 n
Bi2 Sr2 Sr1 0.0 1_565 . 1_565 n
Bi2 Sr2 Sr1 97.60(19) 1_565 . 1_655 n
Bi2 Sr2 Sr1 64.29(10) 1_565 . 1_665 n
Bi2 Sr2 Sr2 57.86(5) 1_565 . 1_455 n
Bi2 Sr2 Sr2 122.14(5) 1_565 . 1_545 n
Bi2 Sr2 Sr2 57.86(5) 1_565 . 1_565 n
Bi2 Sr2 Sr2 122.14(5) 1_565 . 1_655 n
Bi2 Sr2 Sr2 131.20(9) 1_565 . -1_666 n
Bi2 Sr2 Br1 113.20(4) 1_565 . 1_555 n
Bi2 Sr2 Br1 77.93(7) 1_565 . 1_565 n
Bi2 Sr2 Br1 175.54(14) 1_565 . 1_655 n
Bi2 Sr2 Br1 113.20(4) 1_565 . 1_665 n
Bi2 Sr2 O4 38.40(7) 1_565 . 1_555 n
Bi2 Sr2 O4 98.55(15) 1_565 . 1_655 n
Bi2 Sr2 O4 98.55(15) 1_565 . 2_655 n
Bi2 Sr2 O4 38.40(7) 1_565 . 2_665 n
Bi2 Sr2 Bi2 64.29(10) 1_655 . 1_665 n
Bi2 Sr2 Sr1 64.29(10) 1_655 . 1_555 n
Bi2 Sr2 Sr1 97.60(19) 1_655 . 1_565 n
Bi2 Sr2 Sr1 0.0 1_655 . 1_655 n
Bi2 Sr2 Sr1 64.29(10) 1_655 . 1_665 n
Bi2 Sr2 Sr2 122.14(5) 1_655 . 1_455 n
Bi2 Sr2 Sr2 57.86(5) 1_655 . 1_545 n
Bi2 Sr2 Sr2 122.14(5) 1_655 . 1_565 n
Bi2 Sr2 Sr2 57.86(5) 1_655 . 1_655 n
Bi2 Sr2 Sr2 131.20(9) 1_655 . -1_666 n
Bi2 Sr2 Br1 113.20(4) 1_655 . 1_555 n
Bi2 Sr2 Br1 175.54(14) 1_655 . 1_565 n
Bi2 Sr2 Br1 77.93(7) 1_655 . 1_655 n
Bi2 Sr2 Br1 113.20(4) 1_655 . 1_665 n
Bi2 Sr2 O4 98.55(15) 1_655 . 1_555 n
Bi2 Sr2 O4 38.40(7) 1_655 . 1_655 n
Bi2 Sr2 O4 38.40(7) 1_655 . 2_655 n
Bi2 Sr2 O4 98.55(15) 1_655 . 2_665 n
Bi2 Sr2 Sr1 97.60(19) 1_665 . 1_555 n
Bi2 Sr2 Sr1 64.29(10) 1_665 . 1_565 n
Bi2 Sr2 Sr1 64.29(10) 1_665 . 1_655 n
Bi2 Sr2 Sr1 0.0 1_665 . 1_665 n
Bi2 Sr2 Sr2 122.14(5) 1_665 . 1_455 n
Bi2 Sr2 Sr2 122.14(5) 1_665 . 1_545 n
Bi2 Sr2 Sr2 57.86(5) 1_665 . 1_565 n
Bi2 Sr2 Sr2 57.86(5) 1_665 . 1_655 n
Bi2 Sr2 Sr2 131.20(9) 1_665 . -1_666 n
Bi2 Sr2 Br1 175.54(14) 1_665 . 1_555 n
Bi2 Sr2 Br1 113.20(4) 1_665 . 1_565 n
Bi2 Sr2 Br1 113.20(4) 1_665 . 1_655 n
Bi2 Sr2 Br1 77.93(7) 1_665 . 1_665 n
Bi2 Sr2 O4 98.55(15) 1_665 . 1_555 n
Bi2 Sr2 O4 38.40(7) 1_665 . 1_655 n
Bi2 Sr2 O4 98.55(15) 1_665 . 2_655 n
Bi2 Sr2 O4 38.40(7) 1_665 . 2_665 n
Sr1 Sr2 Sr1 64.29(10) 1_555 . 1_565 n
Sr1 Sr2 Sr1 64.29(10) 1_555 . 1_655 n
Sr1 Sr2 Sr1 97.60(19) 1_555 . 1_665 n
Sr1 Sr2 Sr2 57.86(5) 1_555 . 1_455 n
Sr1 Sr2 Sr2 57.86(5) 1_555 . 1_545 n
Sr1 Sr2 Sr2 122.14(5) 1_555 . 1_565 n
Sr1 Sr2 Sr2 122.14(5) 1_555 . 1_655 n
Sr1 Sr2 Sr2 131.20(9) 1_555 . -1_666 n
Sr1 Sr2 Br1 77.93(7) 1_555 . 1_555 n
Sr1 Sr2 Br1 113.20(4) 1_555 . 1_565 n
Sr1 Sr2 Br1 113.20(4) 1_555 . 1_655 n
Sr1 Sr2 Br1 175.54(14) 1_555 . 1_665 n
Sr1 Sr2 O4 38.40(7) 1_555 . 1_555 n
Sr1 Sr2 O4 98.55(15) 1_555 . 1_655 n
Sr1 Sr2 O4 38.40(7) 1_555 . 2_655 n
Sr1 Sr2 O4 98.55(15) 1_555 . 2_665 n
Sr1 Sr2 Sr1 97.60(19) 1_565 . 1_655 n
Sr1 Sr2 Sr1 64.29(10) 1_565 . 1_665 n
Sr1 Sr2 Sr2 57.86(5) 1_565 . 1_455 n
Sr1 Sr2 Sr2 122.14(5) 1_565 . 1_545 n
Sr1 Sr2 Sr2 57.86(5) 1_565 . 1_565 n
Sr1 Sr2 Sr2 122.14(5) 1_565 . 1_655 n
Sr1 Sr2 Sr2 131.20(9) 1_565 . -1_666 n
Sr1 Sr2 Br1 113.20(4) 1_565 . 1_555 n
Sr1 Sr2 Br1 77.93(7) 1_565 . 1_565 n
Sr1 Sr2 Br1 175.54(14) 1_565 . 1_655 n
Sr1 Sr2 Br1 113.20(4) 1_565 . 1_665 n
Sr1 Sr2 O4 38.40(7) 1_565 . 1_555 n
Sr1 Sr2 O4 98.55(15) 1_565 . 1_655 n
Sr1 Sr2 O4 98.55(15) 1_565 . 2_655 n
Sr1 Sr2 O4 38.40(7) 1_565 . 2_665 n
Sr1 Sr2 Sr1 64.29(10) 1_655 . 1_665 n
Sr1 Sr2 Sr2 122.14(5) 1_655 . 1_455 n
Sr1 Sr2 Sr2 57.86(5) 1_655 . 1_545 n
Sr1 Sr2 Sr2 122.14(5) 1_655 . 1_565 n
Sr1 Sr2 Sr2 57.86(5) 1_655 . 1_655 n
Sr1 Sr2 Sr2 131.20(9) 1_655 . -1_666 n
Sr1 Sr2 Br1 113.20(4) 1_655 . 1_555 n
Sr1 Sr2 Br1 175.54(14) 1_655 . 1_565 n
Sr1 Sr2 Br1 77.93(7) 1_655 . 1_655 n
Sr1 Sr2 Br1 113.20(4) 1_655 . 1_665 n
Sr1 Sr2 O4 98.55(15) 1_655 . 1_555 n
Sr1 Sr2 O4 38.40(7) 1_655 . 1_655 n
Sr1 Sr2 O4 38.40(7) 1_655 . 2_655 n
Sr1 Sr2 O4 98.55(15) 1_655 . 2_665 n
Sr1 Sr2 Sr2 122.14(5) 1_665 . 1_455 n
Sr1 Sr2 Sr2 122.14(5) 1_665 . 1_545 n
Sr1 Sr2 Sr2 57.86(5) 1_665 . 1_565 n
Sr1 Sr2 Sr2 57.86(5) 1_665 . 1_655 n
Sr1 Sr2 Sr2 131.20(9) 1_665 . -1_666 n
Sr1 Sr2 Br1 175.54(14) 1_665 . 1_555 n
Sr1 Sr2 Br1 113.20(4) 1_665 . 1_565 n
Sr1 Sr2 Br1 113.20(4) 1_665 . 1_655 n
Sr1 Sr2 Br1 77.93(7) 1_665 . 1_665 n
Sr1 Sr2 O4 98.55(15) 1_665 . 1_555 n
Sr1 Sr2 O4 38.40(7) 1_665 . 1_655 n
Sr1 Sr2 O4 98.55(15) 1_665 . 2_655 n
Sr1 Sr2 O4 38.40(7) 1_665 . 2_665 n
Sr2 Sr2 Sr2 90.0 1_455 . 1_545 n
Sr2 Sr2 Sr2 90.0 1_455 . 1_565 n
Sr2 Sr2 Sr2 180.0 1_455 . 1_655 n
Sr2 Sr2 Sr2 90.0 1_455 . -1_666 n
Sr2 Sr2 Br1 55.481(32) 1_455 . 1_555 n
Sr2 Sr2 Br1 55.481(32) 1_455 . 1_565 n
Sr2 Sr2 Br1 124.519(32) 1_455 . 1_655 n
Sr2 Sr2 Br1 124.519(32) 1_455 . 1_665 n
Sr2 Sr2 O4 28.82(13) 1_455 . 1_555 n
Sr2 Sr2 O4 151.18(13) 1_455 . 1_655 n
Sr2 Sr2 O4 90.0 1_455 . 2_655 n
Sr2 Sr2 O4 90.0 1_455 . 2_665 n
Sr2 Sr2 Sr2 180.0 1_545 . 1_565 n
Sr2 Sr2 Sr2 90.0 1_545 . 1_655 n
Sr2 Sr2 Sr2 90.0 1_545 . -1_666 n
Sr2 Sr2 Br1 55.481(32) 1_545 . 1_555 n
Sr2 Sr2 Br1 124.519(32) 1_545 . 1_565 n
Sr2 Sr2 Br1 55.481(32) 1_545 . 1_655 n
Sr2 Sr2 Br1 124.519(32) 1_545 . 1_665 n
Sr2 Sr2 O4 90.0 1_545 . 1_555 n
Sr2 Sr2 O4 90.0 1_545 . 1_655 n
Sr2 Sr2 O4 28.82(13) 1_545 . 2_655 n
Sr2 Sr2 O4 151.18(13) 1_545 . 2_665 n
Sr2 Sr2 Sr2 90.0 1_565 . 1_655 n
Sr2 Sr2 Sr2 90.0 1_565 . -1_666 n
Sr2 Sr2 Br1 124.519(32) 1_565 . 1_555 n
Sr2 Sr2 Br1 55.481(32) 1_565 . 1_565 n
Sr2 Sr2 Br1 124.519(32) 1_565 . 1_655 n
Sr2 Sr2 Br1 55.481(32) 1_565 . 1_665 n
Sr2 Sr2 O4 90.0 1_565 . 1_555 n
Sr2 Sr2 O4 90.0 1_565 . 1_655 n
Sr2 Sr2 O4 151.18(13) 1_565 . 2_655 n
Sr2 Sr2 O4 28.82(13) 1_565 . 2_665 n
Sr2 Sr2 Sr2 90.0 1_655 . -1_666 n
Sr2 Sr2 Br1 124.519(32) 1_655 . 1_555 n
Sr2 Sr2 Br1 124.519(32) 1_655 . 1_565 n
Sr2 Sr2 Br1 55.481(32) 1_655 . 1_655 n
Sr2 Sr2 Br1 55.481(32) 1_655 . 1_665 n
Sr2 Sr2 O4 151.18(13) 1_655 . 1_555 n
Sr2 Sr2 O4 28.82(13) 1_655 . 1_655 n
Sr2 Sr2 O4 90.0 1_655 . 2_655 n
Sr2 Sr2 O4 90.0 1_655 . 2_665 n
Sr2 Sr2 Br1 53.26(6) -1_666 . 1_555 n
Sr2 Sr2 Br1 53.26(6) -1_666 . 1_565 n
Sr2 Sr2 Br1 53.26(6) -1_666 . 1_655 n
Sr2 Sr2 Br1 53.26(6) -1_666 . 1_665 n
Sr2 Sr2 O4 118.82(13) -1_666 . 1_555 n
Sr2 Sr2 O4 118.82(13) -1_666 . 1_655 n
Sr2 Sr2 O4 118.82(13) -1_666 . 2_655 n
Sr2 Sr2 O4 118.82(13) -1_666 . 2_665 n
Br1 Sr2 Br1 69.04(6) 1_555 . 1_565 n
Br1 Sr2 Br1 69.04(6) 1_555 . 1_655 n
Br1 Sr2 Br1 106.53(12) 1_555 . 1_665 n
Br1 Sr2 O4 77.99(8) 1_555 . 1_555 n
Br1 Sr2 O4 141.70(5) 1_555 . 1_655 n
Br1 Sr2 O4 77.99(8) 1_555 . 2_655 n
Br1 Sr2 O4 141.70(5) 1_555 . 2_665 n
Br1 Sr2 Br1 106.53(12) 1_565 . 1_655 n
Br1 Sr2 Br1 69.04(6) 1_565 . 1_665 n
Br1 Sr2 O4 77.99(8) 1_565 . 1_555 n
Br1 Sr2 O4 141.70(5) 1_565 . 1_655 n
Br1 Sr2 O4 141.70(5) 1_565 . 2_655 n
Br1 Sr2 O4 77.99(8) 1_565 . 2_665 n
Br1 Sr2 Br1 69.04(6) 1_655 . 1_665 n
Br1 Sr2 O4 141.70(5) 1_655 . 1_555 n
Br1 Sr2 O4 77.99(8) 1_655 . 1_655 n
Br1 Sr2 O4 77.99(8) 1_655 . 2_655 n
Br1 Sr2 O4 141.70(5) 1_655 . 2_665 n
Br1 Sr2 O4 141.70(5) 1_665 . 1_555 n
Br1 Sr2 O4 77.99(8) 1_665 . 1_655 n
Br1 Sr2 O4 141.70(5) 1_665 . 2_655 n
Br1 Sr2 O4 77.99(8) 1_665 . 2_665 n
O4 Sr2 O4 122.36(26) 1_555 . 1_655 n
O4 Sr2 O4 76.56(11) 1_555 . 2_655 n
O4 Sr2 O4 76.56(11) 1_555 . 2_665 n
O4 Sr2 O4 76.56(11) 1_655 . 2_655 n
O4 Sr2 O4 76.56(11) 1_655 . 2_665 n
O4 Sr2 O4 122.36(26) 2_655 . 2_665 n
O1 Nb1 O2 86.10(23) 1_555 . 1_555 n
O1 Nb1 O2 86.10(23) 1_555 . 1_655 n
O1 Nb1 O2 86.10(23) 1_555 . 2_655 n
O1 Nb1 O2 86.10(23) 1_555 . 2_665 n
O1 Nb1 O3 180.0 1_555 . 1_555 n
O2 Nb1 O2 172.2(5) 1_555 . 1_655 n
O2 Nb1 O2 89.735(31) 1_555 . 2_655 n
O2 Nb1 O2 89.735(31) 1_555 . 2_665 n
O2 Nb1 O3 93.90(23) 1_555 . 1_555 n
O2 Nb1 O2 89.735(31) 1_655 . 2_655 n
O2 Nb1 O2 89.735(31) 1_655 . 2_665 n
O2 Nb1 O3 93.90(23) 1_655 . 1_555 n
O2 Nb1 O2 172.2(5) 2_655 . 2_665 n
O2 Nb1 O3 93.90(23) 2_655 . 1_555 n
O2 Nb1 O3 93.90(23) 2_665 . 1_555 n
Sr2 Br1 Sr2 69.04(6) 1_445 . 1_455 n
Sr2 Br1 Sr2 69.04(6) 1_445 . 1_545 n
Sr2 Br1 Sr2 106.53(12) 1_445 . 1_555 n
Sr2 Br1 Sr2 73.47(12) 1_445 . -1_556 n
Sr2 Br1 Sr2 110.96(6) 1_445 . -1_566 n
Sr2 Br1 Sr2 110.96(6) 1_445 . -1_656 n
Sr2 Br1 Sr2 180.0 1_445 . -1_666 n
Sr2 Br1 Sr2 106.53(12) 1_455 . 1_545 n
Sr2 Br1 Sr2 69.04(6) 1_455 . 1_555 n
Sr2 Br1 Sr2 110.96(6) 1_455 . -1_556 n
Sr2 Br1 Sr2 73.47(12) 1_455 . -1_566 n
Sr2 Br1 Sr2 180.0 1_455 . -1_656 n
Sr2 Br1 Sr2 110.96(6) 1_455 . -1_666 n
Sr2 Br1 Sr2 69.04(6) 1_545 . 1_555 n
Sr2 Br1 Sr2 110.96(6) 1_545 . -1_556 n
Sr2 Br1 Sr2 180.0 1_545 . -1_566 n
Sr2 Br1 Sr2 73.47(12) 1_545 . -1_656 n
Sr2 Br1 Sr2 110.96(6) 1_545 . -1_666 n
Sr2 Br1 Sr2 180.0 1_555 . -1_556 n
Sr2 Br1 Sr2 110.96(6) 1_555 . -1_566 n
Sr2 Br1 Sr2 110.96(6) 1_555 . -1_656 n
Sr2 Br1 Sr2 73.47(12) 1_555 . -1_666 n
Sr2 Br1 Sr2 69.04(6) -1_556 . -1_566 n
Sr2 Br1 Sr2 69.04(6) -1_556 . -1_656 n
Sr2 Br1 Sr2 106.53(12) -1_556 . -1_666 n
Sr2 Br1 Sr2 106.53(12) -1_566 . -1_656 n
Sr2 Br1 Sr2 69.04(6) -1_566 . -1_666 n
Sr2 Br1 Sr2 69.04(6) -1_656 . -1_666 n
Nb1 O1 Nb1 180.0 1_555 . -1_665 n
Nb1 O2 Nb1 172.2(5) 1_455 . 1_555 n
Sr1 O3 Sr1 85.28(9) 1_555 . 1_565 n
Sr1 O3 Sr1 85.28(9) 1_555 . 1_655 n
Sr1 O3 Sr1 146.67(33) 1_555 . 1_665 n
Sr1 O3 Nb1 106.67(17) 1_555 . 1_555 n
Sr1 O3 Sr1 146.67(33) 1_565 . 1_655 n
Sr1 O3 Sr1 85.28(9) 1_565 . 1_665 n
Sr1 O3 Nb1 106.67(17) 1_565 . 1_555 n
Sr1 O3 Sr1 85.28(9) 1_655 . 1_665 n
Sr1 O3 Nb1 106.67(17) 1_655 . 1_555 n
Sr1 O3 Nb1 106.67(17) 1_665 . 1_555 n
Bi2 O4 Bi2 110.96(32) 1_555 . 1_565 n
Bi2 O4 Sr1 0.0 1_555 . 1_555 n
Bi2 O4 Sr1 110.96(32) 1_555 . 1_565 n
Bi2 O4 Bi3 105.85(7) 1_555 . 1_455 n
Bi2 O4 Bi3 105.85(7) 1_555 . 1_555 n
Bi2 O4 Sr2 105.85(7) 1_555 . 1_455 n
Bi2 O4 Sr2 105.85(7) 1_555 . 1_555 n
Bi2 O4 Sr1 110.96(32) 1_565 . 1_555 n
Bi2 O4 Sr1 0.0 1_565 . 1_565 n
Bi2 O4 Bi3 105.85(7) 1_565 . 1_455 n
Bi2 O4 Bi3 105.85(7) 1_565 . 1_555 n
Bi2 O4 Sr2 105.85(7) 1_565 . 1_455 n
Bi2 O4 Sr2 105.85(7) 1_565 . 1_555 n
Sr1 O4 Sr1 110.96(32) 1_555 . 1_565 n
Sr1 O4 Bi3 105.85(7) 1_555 . 1_455 n
Sr1 O4 Bi3 105.85(7) 1_555 . 1_555 n
Sr1 O4 Sr2 105.85(7) 1_555 . 1_455 n
Sr1 O4 Sr2 105.85(7) 1_555 . 1_555 n
Sr1 O4 Bi3 105.85(7) 1_565 . 1_455 n
Sr1 O4 Bi3 105.85(7) 1_565 . 1_555 n
Sr1 O4 Sr2 105.85(7) 1_565 . 1_455 n
Sr1 O4 Sr2 105.85(7) 1_565 . 1_555 n
Bi3 O4 Bi3 122.36(26) 1_455 . 1_555 n
Bi3 O4 Sr2 0.0 1_455 . 1_455 n
Bi3 O4 Sr2 122.36(26) 1_455 . 1_555 n
Bi3 O4 Sr2 122.36(26) 1_555 . 1_455 n
Bi3 O4 Sr2 0.0 1_555 . 1_555 n
Sr2 O4 Sr2 122.36(26) 1_455 . 1_555 n

loop_
_geom_bond_atom_site_label_1
_geom_bond_atom_site_label_2
_geom_bond_distance
_geom_bond_site_symmetry_1
_geom_bond_site_symmetry_2
_geom_bond_publ_flag
Bi1 Nb1 3.4874(32) . 1_445 n
Bi1 Nb1 3.4874(32) . 1_455 n
Bi1 Nb1 3.4874(32) . 1_545 n
Bi1 Nb1 3.4874(32) . 1_555 n
Bi1 Nb1 3.4874(32) . -1_555 n
Bi1 Nb1 3.4874(32) . -1_565 n
Bi1 Nb1 3.4874(32) . -1_655 n
Bi1 Nb1 3.4874(32) . -1_665 n
Bi1 O1 2.77403(5) . 1_445 n
Bi1 O1 2.77403(5) . 1_455 n
Bi1 O1 2.77403(5) . 1_545 n
Bi1 O1 2.77403(5) . 1_555 n
Bi1 O2 2.787(5) . 1_545 n
Bi1 O2 2.787(5) . 1_555 n
Bi1 O2 2.787(5) . 2_555 n
Bi1 O2 2.787(5) . 2_655 n
Bi1 O2 2.787(5) . -1_555 n
Bi1 O2 2.787(5) . -1_565 n
Bi1 O2 2.787(5) . -2_455 n
Bi1 O2 2.787(5) . -2_555 n
Bi2 Sr1 3.92306(7) . 1_455 n
Bi2 Sr1 3.92306(7) . 1_545 n
Bi2 Sr1 3.92306(7) . 1_565 n
Bi2 Sr1 3.92306(7) . 1_655 n
Bi2 Bi3 3.687(5) . 1_445 n
Bi2 Bi3 3.687(5) . 1_455 n
Bi2 Bi3 3.687(5) . 1_545 n
Bi2 Bi3 3.687(5) . 1_555 n
Bi2 Sr2 3.687(5) . 1_445 n
Bi2 Sr2 3.687(5) . 1_455 n
Bi2 Sr2 3.687(5) . 1_545 n
Bi2 Sr2 3.687(5) . 1_555 n
Bi2 O3 2.8957(25) . 1_445 n
Bi2 O3 2.8957(25) . 1_455 n
Bi2 O3 2.8957(25) . 1_545 n
Bi2 O3 2.8957(25) . 1_555 n
Bi2 O4 2.381(5) . 1_545 n
Bi2 O4 2.381(5) . 1_555 n
Bi2 O4 2.381(5) . 2_555 n
Bi2 O4 2.381(5) . 2_655 n
Sr1 Bi2 3.92306(7) . 1_455 n
Sr1 Bi2 3.92306(7) . 1_545 n
Sr1 Bi2 3.92306(7) . 1_565 n
Sr1 Bi2 3.92306(7) . 1_655 n
Sr1 Sr1 3.92306(7) . 1_455 n
Sr1 Sr1 3.92306(7) . 1_545 n
Sr1 Sr1 3.92306(7) . 1_565 n
Sr1 Sr1 3.92306(7) . 1_655 n
Sr1 Bi3 3.687(5) . 1_445 n
Sr1 Bi3 3.687(5) . 1_455 n
Sr1 Bi3 3.687(5) . 1_545 n
Sr1 Bi3 3.687(5) . 1_555 n
Sr1 Sr2 3.687(5) . 1_445 n
Sr1 Sr2 3.687(5) . 1_455 n
Sr1 Sr2 3.687(5) . 1_545 n
Sr1 Sr2 3.687(5) . 1_555 n
Sr1 Nb1 3.865(5) . 1_445 n
Sr1 Nb1 3.865(5) . 1_455 n
Sr1 Nb1 3.865(5) . 1_545 n
Sr1 Nb1 3.865(5) . 1_555 n
Sr1 O2 3.439(7) . 1_545 n
Sr1 O2 3.439(7) . 1_555 n
Sr1 O2 3.439(7) . 2_555 n
Sr1 O2 3.439(7) . 2_655 n
Sr1 O3 2.8957(25) . 1_445 n
Sr1 O3 2.8957(25) . 1_455 n
Sr1 O3 2.8957(25) . 1_545 n
Sr1 O3 2.8957(25) . 1_555 n
Sr1 O4 2.381(5) . 1_545 n
Sr1 O4 2.381(5) . 1_555 n
Sr1 O4 2.381(5) . 2_555 n
Sr1 O4 2.381(5) . 2_655 n
Bi3 Bi2 3.687(5) . 1_555 n
Bi3 Bi2 3.687(5) . 1_565 n
Bi3 Bi2 3.687(5) . 1_655 n
Bi3 Bi2 3.687(5) . 1_665 n
Bi3 Sr1 3.687(5) . 1_555 n
Bi3 Sr1 3.687(5) . 1_565 n
Bi3 Sr1 3.687(5) . 1_655 n
Bi3 Sr1 3.687(5) . 1_665 n
Bi3 Sr2 3.92306(7) . 1_455 n
Bi3 Sr2 3.92306(7) . 1_545 n
Bi3 Sr2 3.92306(7) . 1_565 n
Bi3 Sr2 3.92306(7) . 1_655 n
Bi3 Sr2 4.141(9) . -1_666 n
Bi3 Br1 3.4614(28) . 1_555 n
Bi3 Br1 3.4614(28) . 1_565 n
Bi3 Br1 3.4614(28) . 1_655 n
Bi3 Br1 3.4614(28) . 1_665 n
Bi3 O4 2.2389(28) . 1_555 n
Bi3 O4 2.2389(28) . 1_655 n
Bi3 O4 2.2389(28) . 2_655 n
Bi3 O4 2.2389(28) . 2_665 n
Sr2 Bi2 3.687(5) . 1_555 n
Sr2 Bi2 3.687(5) . 1_565 n
Sr2 Bi2 3.687(5) . 1_655 n
Sr2 Bi2 3.687(5) . 1_665 n
Sr2 Sr1 3.687(5) . 1_555 n
Sr2 Sr1 3.687(5) . 1_565 n
Sr2 Sr1 3.687(5) . 1_655 n
Sr2 Sr1 3.687(5) . 1_665 n
Sr2 Bi3 3.92306(7) . 1_455 n
Sr2 Bi3 3.92306(7) . 1_545 n
Sr2 Bi3 3.92306(7) . 1_565 n
Sr2 Bi3 3.92306(7) . 1_655 n
Sr2 Bi3 4.141(9) . -1_666 n
Sr2 Sr2 3.92306(7) . 1_455 n
Sr2 Sr2 3.92306(7) . 1_545 n
Sr2 Sr2 3.92306(7) . 1_565 n
Sr2 Sr2 3.92306(7) . 1_655 n
Sr2 Sr2 4.141(9) . -1_666 n
Sr2 Br1 3.4614(28) . 1_555 n
Sr2 Br1 3.4614(28) . 1_565 n
Sr2 Br1 3.4614(28) . 1_655 n
Sr2 Br1 3.4614(28) . 1_665 n
Sr2 O3 3.259(7) . 1_555 n
Sr2 O4 2.2389(28) . 1_555 n
Sr2 O4 2.2389(28) . 1_655 n
Sr2 O4 2.2389(28) . 2_655 n
Sr2 O4 2.2389(28) . 2_665 n
Nb1 Bi1 3.4874(32) . 1_555 n
Nb1 Bi1 3.4874(32) . 1_565 n
Nb1 Bi1 3.4874(32) . 1_655 n
Nb1 Bi1 3.4874(32) . 1_665 n
Nb1 Sr1 3.865(5) . 1_555 n
Nb1 Sr1 3.865(5) . 1_565 n
Nb1 Sr1 3.865(5) . 1_655 n
Nb1 Sr1 3.865(5) . 1_665 n
Nb1 O1 2.114(5) . 1_555 n
Nb1 O2 1.9661(5) . 1_555 n
Nb1 O2 1.9661(5) . 1_655 n
Nb1 O2 1.9661(5) . 2_655 n
Nb1 O2 1.9661(5) . 2_665 n
Nb1 O3 1.861(8) . 1_555 n
Br1 Bi3 3.4614(28) . 1_445 n
Br1 Bi3 3.4614(28) . 1_455 n
Br1 Bi3 3.4614(28) . 1_545 n
Br1 Bi3 3.4614(28) . 1_555 n
Br1 Bi3 3.4614(28) . -1_556 n
Br1 Bi3 3.4614(28) . -1_566 n
Br1 Bi3 3.4614(28) . -1_656 n
Br1 Bi3 3.4614(28) . -1_666 n
Br1 Sr2 3.4614(28) . 1_445 n
Br1 Sr2 3.4614(28) . 1_455 n
Br1 Sr2 3.4614(28) . 1_545 n
Br1 Sr2 3.4614(28) . 1_555 n
Br1 Sr2 3.4614(28) . -1_556 n
Br1 Sr2 3.4614(28) . -1_566 n
Br1 Sr2 3.4614(28) . -1_656 n
Br1 Sr2 3.4614(28) . -1_666 n
O1 Bi1 2.77403(5) . 1_555 n
O1 Bi1 2.77403(5) . 1_565 n
O1 Bi1 2.77403(5) . 1_655 n
O1 Bi1 2.77403(5) . 1_665 n
O1 Nb1 2.114(5) . 1_555 n
O1 Nb1 2.114(5) . -1_665 n
O2 Bi1 2.787(5) . 1_555 n
O2 Bi1 2.787(5) . 1_565 n
O2 Sr1 3.439(7) . 1_555 n
O2 Sr1 3.439(7) . 1_565 n
O2 Nb1 1.9661(5) . 1_455 n
O2 Nb1 1.9661(5) . 1_555 n
O3 Bi2 2.8957(25) . 1_555 n
O3 Bi2 2.8957(25) . 1_565 n
O3 Bi2 2.8957(25) . 1_655 n
O3 Bi2 2.8957(25) . 1_665 n
O3 Sr1 2.8957(25) . 1_555 n
O3 Sr1 2.8957(25) . 1_565 n
O3 Sr1 2.8957(25) . 1_655 n
O3 Sr1 2.8957(25) . 1_665 n
O3 Sr2 3.259(7) . 1_555 n
O3 Nb1 1.861(8) . 1_555 n
O4 Bi2 2.381(5) . 1_555 n
O4 Bi2 2.381(5) . 1_565 n
O4 Sr1 2.381(5) . 1_555 n
O4 Sr1 2.381(5) . 1_565 n
O4 Bi3 2.2389(28) . 1_455 n
O4 Bi3 2.2389(28) . 1_555 n
O4 Sr2 2.2389(28) . 1_455 n
O4 Sr2 2.2389(28) . 1_555 n
